data_2232035
loop_
_publ_author_name
'Wang, Liying'
'Lu, Weicheng'
'Yang, Yan'
'Zhu, Yulin'

_publ_section_title
;
 4a-Hydroxy-9-(4-hydroxyphenyl)-4,4a,5,6,9,9a-hexahydro-3<i>H</i>-xanthene-1,8(2<i>H</i>,7<i>H</i>)-dione
;
_journal_coeditor_code RK2296
_journal_issue 10
_journal_name_full 'Acta Crystallographica Section E'
_journal_page_first o2751
_journal_paper_doi 10.1107/S1600536811038335
_journal_volume 67
_journal_year 2011
_chemical_formula_iupac 'C19 H20 O5'
_chemical_formula_moiety 'C19 H20 O5'
_chemical_formula_sum 'C19 H20 O5'
_chemical_formula_weight 328.35
_chemical_name_common
;
3,4,4a,5,6,7,9,9a-Octahydro-4a-hydroxyl-9-(4-hydroxyphenyl)-1<i>H</i>-
xanthene-1,8(2<i>H</i>)-dione
;
_chemical_name_systematic
;
4a-Hydroxy-9-(4-hydroxyphenyl)-4,4a,5,6,9,9a-hexahydro-3<i>H</i>-xanthene-
1,8(2<i>H</i>,7<i>H</i>)-dione
;
_space_group_IT_number 4
_symmetry_cell_setting monoclinic
_symmetry_space_group_name_Hall 'P 2yb'
_symmetry_space_group_name_H-M 'P 1 21 1'
_atom_sites_solution_hydrogens geom
_atom_sites_solution_primary direct
_atom_sites_solution_secondary difmap
_audit_creation_method SHELXL97
_cell_angle_alpha 90.00
_cell_angle_beta 108.194(4)
_cell_angle_gamma 90.00
_cell_formula_units_Z 2
_cell_length_a 9.014(4)
_cell_length_b 10.242(4)
_cell_length_c 9.289(4)
_cell_measurement_reflns_used 1885
_cell_measurement_temperature 295(2)
_cell_measurement_theta_max 26.78
_cell_measurement_theta_min 2.38
_cell_volume 814.7(6)
_computing_cell_refinement '<i>SAINT</i> (Bruker, 2004)'
_computing_data_collection '<i>APEX2</i> (Bruker, 2004)'
_computing_data_reduction '<i>SAINT</i> (Bruker, 2004)'
_computing_molecular_graphics '<i>SHELXTL</i>  (Sheldrick, 2008)'
_computing_publication_material '<i>SHELXTL</i>  (Sheldrick, 2008)'
_computing_structure_refinement '<i>SHELXL97</i> (Sheldrick, 2008)'
_computing_structure_solution '<i>SHELXS97</i> (Sheldrick, 2008)'
_diffrn_ambient_temperature 295(2)
_diffrn_measured_fraction_theta_full 0.993
_diffrn_measured_fraction_theta_max 0.993
_diffrn_measurement_device_type 'Bruker APEXII CCD'
_diffrn_measurement_method '\f- and \w-scans'
_diffrn_radiation_monochromator graphite
_diffrn_radiation_source 'fine-focus sealed tube'
_diffrn_radiation_type MoK\a
_diffrn_radiation_wavelength 0.71073
_diffrn_reflns_av_R_equivalents 0.0271
_diffrn_reflns_av_sigmaI/netI 0.0323
_diffrn_reflns_limit_h_max 11
_diffrn_reflns_limit_h_min -11
_diffrn_reflns_limit_k_max 12
_diffrn_reflns_limit_k_min -13
_diffrn_reflns_limit_l_max 11
_diffrn_reflns_limit_l_min -10
_diffrn_reflns_number 4840
_diffrn_reflns_theta_full 26.98
_diffrn_reflns_theta_max 26.98
_diffrn_reflns_theta_min 2.31
_exptl_absorpt_coefficient_mu 0.097
_exptl_absorpt_correction_T_max 0.9809
_exptl_absorpt_correction_T_min 0.9670
_exptl_absorpt_correction_type multi-scan
_exptl_absorpt_process_details '(<i>SADABS</i>; Bruker, 2004)'
_exptl_crystal_colour colourless
_exptl_crystal_density_diffrn 1.339
_exptl_crystal_density_method 'not measured'
_exptl_crystal_description block
_exptl_crystal_F_000 348.0
_exptl_crystal_size_max 0.35
_exptl_crystal_size_mid 0.30
_exptl_crystal_size_min 0.20
_refine_diff_density_max 0.413
_refine_diff_density_min -0.189
_refine_ls_abs_structure_details
;
;
_refine_ls_extinction_method none
_refine_ls_goodness_of_fit_ref 1.038
_refine_ls_hydrogen_treatment constr
_refine_ls_matrix_type full
_refine_ls_number_parameters 219
_refine_ls_number_reflns 1863
_refine_ls_number_restraints 14
_refine_ls_restrained_S_all 1.033
_refine_ls_R_factor_all 0.0485
_refine_ls_R_factor_gt 0.0420
_refine_ls_shift/su_max 0.001
_refine_ls_shift/su_mean 0.000
_refine_ls_structure_factor_coef Fsqd
_refine_ls_weighting_details 'calc w=1/[\s^2^(Fo^2^)+(0.0658P)^2^+0.1291P] where P=(Fo^2^+2Fc^2^)/3'
_refine_ls_weighting_scheme calc
_refine_ls_wR_factor_gt 0.1069
_refine_ls_wR_factor_ref 0.1126
_reflns_number_gt 1652
_reflns_number_total 1876
_reflns_threshold_expression >2\s(I)
_cod_data_source_file rk2296.cif
_cod_data_source_block I
_cod_original_sg_symbol_H-M 'P 21'
_cod_database_code 2232035
_cod_database_fobs_code 2232035

loop_
_symmetry_equiv_pos_as_xyz
'x, y, z'
'-x, y+1/2, -z'

loop_
_atom_site_type_symbol
_atom_site_label
_atom_site_fract_x
_atom_site_fract_y
_atom_site_fract_z
_atom_site_U_iso_or_equiv
_atom_site_adp_type
_atom_site_calc_flag
_atom_site_refinement_flags
_atom_site_occupancy
_atom_site_symmetry_multiplicity
C C9 0.1903(3) 0.1561(2) 0.8768(3) 0.0289(5) Uani d . 1 1
H H9 0.1954 0.0612 0.8912 0.035 Uiso calc R 1 1
C C9A 0.3440(3) 0.2024(3) 0.8614(3) 0.0307(5) Uani d . 1 1
C C4A 0.4337(3) 0.2922(3) 0.9542(3) 0.0354(6) Uani d . 1 1
C C8A 0.1606(3) 0.2192(3) 1.0149(3) 0.0307(6) Uani d . 1 1
H H13 0.1037 0.3003 0.9782 0.037 Uiso calc R 1 1
C C5 0.2735(3) 0.3317(3) 1.2653(3) 0.0407(7) Uani d . 1 1
H H5A 0.2174 0.4116 1.2264 0.049 Uiso calc R 1 1
H H5B 0.3707 0.3551 1.3417 0.049 Uiso calc R 1 1
C C8 0.0566(3) 0.1394(3) 1.0823(3) 0.0432(7) Uani d . 1 1
C C6 0.1760(4) 0.2471(4) 1.3358(4) 0.0483(8) Uani d . 1 1
H H6A 0.1504 0.2962 1.4142 0.058 Uiso calc R 1 1
H H6B 0.2362 0.1712 1.3826 0.058 Uiso calc R 1 1
C C1 0.4046(3) 0.1347(3) 0.7535(3) 0.0375(6) Uani d . 1 1
C C4B 0.3076(3) 0.2586(3) 1.1383(3) 0.0338(6) Uani d . 1 1
C C4 0.5792(4) 0.3490(4) 0.9360(4) 0.0492(8) Uani d . 1 1
H H4A 0.6694 0.3118 1.0114 0.059 Uiso calc R 1 1
H H4B 0.5803 0.4426 0.9525 0.059 Uiso calc R 1 1
C C7 0.0251(4) 0.2026(4) 1.2164(4) 0.0540(9) Uani d . 1 1
H H7A -0.0287 0.1409 1.2619 0.065 Uiso calc R 1 1
H H7B -0.0428 0.2774 1.1820 0.065 Uiso calc R 1 1
C C2 0.5553(4) 0.1824(4) 0.7353(5) 0.0656(11) Uani d . 1 1
H H2A 0.6403 0.1290 0.7971 0.079 Uiso calc R 1 1
H H2B 0.5513 0.1715 0.6304 0.079 Uiso calc R 1 1
C C3 0.5892(6) 0.3217(5) 0.7787(6) 0.0818(15) Uani d . 1 1
H H3A 0.5151 0.3768 0.7058 0.098 Uiso calc R 1 1
H H3B 0.6930 0.3433 0.7760 0.098 Uiso calc R 1 1
O O1 0.4005(2) 0.34289(19) 1.0760(2) 0.0357(4) Uani d . 1 1
O O2 0.3391(3) 0.0380(2) 0.6848(3) 0.0487(6) Uani d . 1 1
O O4 0.3938(2) 0.1433(2) 1.1914(2) 0.0435(5) Uani d . 1 1
H H4 0.4795 0.1624 1.2506 0.065 Uiso calc R 1 1
O O5 -0.3220(3) 0.2708(3) 0.3538(3) 0.0548(6) Uani d . 1 1
H H5 -0.3326 0.3497 0.3398 0.082 Uiso calc R 1 1
O O3 0.0004(4) 0.0370(3) 1.0282(3) 0.0698(8) Uani d . 1 1
C C13 -0.1962(3) 0.2473(3) 0.4795(3) 0.0340(6) Uani d . 1 1
C C11 0.0184(3) 0.3158(3) 0.6905(3) 0.0350(6) Uani d U 1 1
H H19 0.0782 0.3830 0.7472 0.042 Uiso calc R 1 1
C C10 0.0564(3) 0.1873(3) 0.7339(3) 0.0275(5) Uani d U 1 1
C C14 -0.1588(3) 0.1177(3) 0.5195(3) 0.0376(6) Uani d . 1 1
H H16 -0.2179 0.0507 0.4616 0.045 Uiso calc R 1 1
C C15 -0.0334(3) 0.0891(3) 0.6455(3) 0.0323(6) Uani d . 1 1
H H15 -0.0086 0.0024 0.6717 0.039 Uiso calc R 1 1
C C12 -0.1073(3) 0.3459(3) 0.5641(3) 0.0365(6) Uani d U 1 1
H H18 -0.1312 0.4325 0.5367 0.044 Uiso calc R 1 1

loop_
_atom_site_aniso_label
_atom_site_aniso_U_11
_atom_site_aniso_U_22
_atom_site_aniso_U_33
_atom_site_aniso_U_12
_atom_site_aniso_U_13
_atom_site_aniso_U_23
C9 0.0264(11) 0.0269(13) 0.0275(13) -0.0013(10) 0.0000(10) 0.0017(10)
C9A 0.0270(11) 0.0307(13) 0.0306(13) 0.0014(10) 0.0034(10) 0.0007(11)
C4A 0.0330(12) 0.0342(14) 0.0358(14) -0.0032(11) 0.0062(11) -0.0044(12)
C8A 0.0306(12) 0.0304(14) 0.0278(13) -0.0016(10) 0.0045(10) 0.0013(11)
C5 0.0407(14) 0.0428(17) 0.0348(14) 0.0025(13) 0.0064(11) -0.0078(13)
C8 0.0421(14) 0.0477(17) 0.0379(15) -0.0097(14) 0.0099(12) 0.0021(14)
C6 0.0621(19) 0.0514(19) 0.0340(15) 0.0075(16) 0.0186(14) 0.0012(14)
C1 0.0362(13) 0.0389(15) 0.0330(14) 0.0042(12) 0.0044(11) -0.0019(12)
C4B 0.0330(13) 0.0341(14) 0.0301(14) -0.0014(11) 0.0038(11) -0.0037(11)
C4 0.0409(15) 0.0504(18) 0.0570(19) -0.0156(14) 0.0165(14) -0.0104(16)
C7 0.0548(19) 0.061(2) 0.053(2) -0.0116(17) 0.0268(16) -0.0054(18)
C2 0.0526(19) 0.079(3) 0.075(3) -0.0129(19) 0.0353(19) -0.029(2)
C3 0.089(3) 0.077(3) 0.105(3) -0.036(3) 0.066(3) -0.027(3)
O1 0.0346(9) 0.0329(10) 0.0368(10) -0.0065(8) 0.0074(8) -0.0081(8)
O2 0.0484(12) 0.0473(13) 0.0444(13) 0.0007(10) 0.0059(10) -0.0167(10)
O4 0.0444(11) 0.0390(11) 0.0378(11) 0.0083(9) -0.0005(8) 0.0008(9)
O5 0.0443(11) 0.0498(14) 0.0473(13) 0.0012(10) -0.0190(9) 0.0032(11)
O3 0.0865(18) 0.0670(18) 0.0645(18) -0.0429(15) 0.0359(15) -0.0146(14)
C13 0.0264(12) 0.0407(15) 0.0285(13) 0.0015(11) -0.0008(10) 0.0030(11)
C11 0.0354(13) 0.0309(14) 0.0306(13) -0.0029(11) -0.0014(10) 0.0005(11)
C10 0.0235(11) 0.0307(13) 0.0250(12) -0.0002(10) 0.0031(9) 0.0025(10)
C14 0.0300(12) 0.0396(16) 0.0351(14) -0.0079(11) -0.0017(11) -0.0065(12)
C15 0.0319(12) 0.0268(13) 0.0345(14) -0.0013(10) 0.0050(11) 0.0004(11)
C12 0.0384(13) 0.0300(14) 0.0344(14) 0.0038(11) 0.0017(11) 0.0051(11)

loop_
_atom_type_symbol
_atom_type_description
_atom_type_scat_dispersion_real
_atom_type_scat_dispersion_imag
_atom_type_scat_source
C C 0.0033 0.0016 'International Tables Vol C Tables 4.2.6.8 and 6.1.1.4'
H H 0.0000 0.0000 'International Tables Vol C Tables 4.2.6.8 and 6.1.1.4'
O O 0.0106 0.0060 'International Tables Vol C Tables 4.2.6.8 and 6.1.1.4'

loop_
_geom_angle_atom_site_label_1
_geom_angle_atom_site_label_2
_geom_angle_atom_site_label_3
_geom_angle
C9A C9 C10 110.6(2)
C9A C9 C8A 110.6(2)
C10 C9 C8A 110.0(2)
C9A C9 H9 108.5
C10 C9 H9 108.5
C8A C9 H9 108.5
C4A C9A C1 119.1(2)
C4A C9A C9 122.6(2)
C1 C9A C9 117.8(2)
C9A C4A O1 123.3(2)
C9A C4A C4 124.6(3)
O1 C4A C4 112.0(2)
C4B C8A C8 109.8(2)
C4B C8A C9 114.0(2)
C8 C8A C9 114.2(2)
C4B C8A H13 106.0
C8 C8A H13 106.0
C9 C8A H13 106.0
C4B C5 C6 109.9(3)
C4B C5 H5A 109.7
C6 C5 H5A 109.7
C4B C5 H5B 109.7
C6 C5 H5B 109.7
H5A C5 H5B 108.2
O3 C8 C7 123.7(3)
O3 C8 C8A 122.0(3)
C7 C8 C8A 114.2(3)
C5 C6 C7 111.1(3)
C5 C6 H6A 109.4
C7 C6 H6A 109.4
C5 C6 H6B 109.4
C7 C6 H6B 109.4
H6A C6 H6B 108.0
O2 C1 C9A 121.3(3)
O2 C1 C2 120.7(3)
C9A C1 C2 117.9(3)
O4 C4B O1 108.4(2)
O4 C4B C5 111.4(2)
O1 C4B C5 107.6(2)
O4 C4B C8A 107.3(2)
O1 C4B C8A 109.7(2)
C5 C4B C8A 112.4(2)
C4A C4 C3 110.8(3)
C4A C4 H4A 109.5
C3 C4 H4A 109.5
C4A C4 H4B 109.5
C3 C4 H4B 109.5
H4A C4 H4B 108.1
C8 C7 C6 111.9(3)
C8 C7 H7A 109.2
C6 C7 H7A 109.2
C8 C7 H7B 109.2
C6 C7 H7B 109.2
H7A C7 H7B 107.9
C3 C2 C1 113.4(3)
C3 C2 H2A 108.9
C1 C2 H2A 108.9
C3 C2 H2B 108.9
C1 C2 H2B 108.9
H2A C2 H2B 107.7
C2 C3 C4 111.7(4)
C2 C3 H3A 109.3
C4 C3 H3A 109.3
C2 C3 H3B 109.3
C4 C3 H3B 109.3
H3A C3 H3B 107.9
C4A O1 C4B 114.3(2)
C4B O4 H4 109.5
C13 O5 H5 109.5
O5 C13 C12 122.5(3)
O5 C13 C14 117.5(2)
C12 C13 C14 120.0(2)
C12 C11 C10 121.2(3)
C12 C11 H19 119.4
C10 C11 H19 119.4
C15 C10 C11 118.0(2)
C15 C10 C9 121.4(2)
C11 C10 C9 120.6(2)
C15 C14 C13 119.6(3)
C15 C14 H16 120.2
C13 C14 H16 120.2
C14 C15 C10 121.3(3)
C14 C15 H15 119.3
C10 C15 H15 119.3
C13 C12 C11 119.8(3)
C13 C12 H18 120.1
C11 C12 H18 120.1

loop_
_geom_bond_atom_site_label_1
_geom_bond_atom_site_label_2
_geom_bond_distance
C9 C9A 1.513(3)
C9 C10 1.523(3)
C9 C8A 1.533(4)
C9 H9 0.9800
C9A C4A 1.345(4)
C9A C1 1.458(4)
C4A O1 1.360(3)
C4A C4 1.492(4)
C8A C4B 1.512(3)
C8A C8 1.518(4)
C8A H13 0.9800
C5 C4B 1.508(4)
C5 C6 1.521(5)
C5 H5A 0.9700
C5 H5B 0.9700
C8 O3 1.204(4)
C8 C7 1.507(5)
C6 C7 1.532(5)
C6 H6A 0.9700
C6 H6B 0.9700
C1 O2 1.225(4)
C1 C2 1.502(5)
C4B O4 1.416(4)
C4B O1 1.443(3)
C4 C3 1.518(6)
C4 H4A 0.9700
C4 H4B 0.9700
C7 H7A 0.9700
C7 H7B 0.9700
C2 C3 1.487(6)
C2 H2A 0.9700
C2 H2B 0.9700
C3 H3A 0.9700
C3 H3B 0.9700
O4 H4 0.8200
O5 C13 1.371(3)
O5 H5 0.8200
C13 C12 1.373(4)
C13 C14 1.391(4)
C11 C12 1.388(4)
C11 C10 1.388(4)
C11 H19 0.9300
C10 C15 1.387(4)
C14 C15 1.381(4)
C14 H16 0.9300
C15 H15 0.9300
C12 H18 0.9300

loop_
_geom_hbond_atom_site_label_D
_geom_hbond_atom_site_label_H
_geom_hbond_atom_site_label_A
_geom_hbond_site_symmetry_A
_geom_hbond_distance_DH
_geom_hbond_distance_HA
_geom_hbond_distance_DA
_geom_hbond_angle_DHA
O4 H4 O5 1_656 0.82 2.07 2.852(3) 159.5
O5 H5 O2 2_556 0.82 1.94 2.758(4) 175.2
C4 H4B O4 2_657 0.97 2.50 3.274(5) 136.5
C8A H13 O3 2_557 0.98 2.59 3.535(4) 161.3
C12 H18 O2 2_556 0.93 2.55 3.251(4) 132.4

loop_
_geom_torsion_atom_site_label_1
_geom_torsion_atom_site_label_2
_geom_torsion_atom_site_label_3
_geom_torsion_atom_site_label_4
_geom_torsion
C10 C9 C9A C4A 118.8(3)
C8A C9 C9A C4A -3.4(3)
C10 C9 C9A C1 -68.9(3)
C8A C9 C9A C1 169.0(2)
C1 C9A C4A O1 -167.6(3)
C9 C9A C4A O1 4.7(4)
C1 C9A C4A C4 13.1(4)
C9 C9A C4A C4 -174.7(3)
C9A C9 C8A C4B -26.3(3)
C10 C9 C8A C4B -148.8(2)
C9A C9 C8A C8 -153.6(2)
C10 C9 C8A C8 83.9(3)
C4B C8A C8 O3 -131.1(3)
C9 C8A C8 O3 -1.7(4)
C4B C8A C8 C7 51.6(3)
C9 C8A C8 C7 -179.0(3)
C4B C5 C6 C7 -56.4(4)
C4A C9A C1 O2 167.8(3)
C9 C9A C1 O2 -4.8(4)
C4A C9A C1 C2 -8.8(4)
C9 C9A C1 C2 178.6(3)
C6 C5 C4B O4 -61.1(3)
C6 C5 C4B O1 -179.8(2)
C6 C5 C4B C8A 59.3(3)
C8 C8A C4B O4 67.0(3)
C9 C8A C4B O4 -62.6(3)
C8 C8A C4B O1 -175.5(2)
C9 C8A C4B O1 54.9(3)
C8 C8A C4B C5 -55.9(3)
C9 C8A C4B C5 174.6(2)
C9A C4A C4 C3 15.5(5)
O1 C4A C4 C3 -163.9(3)
O3 C8 C7 C6 132.1(4)
C8A C8 C7 C6 -50.7(4)
C5 C6 C7 C8 52.4(4)
O2 C1 C2 C3 159.2(4)
C9A C1 C2 C3 -24.1(5)
C1 C2 C3 C4 52.2(6)
C4A C4 C3 C2 -47.4(5)
C9A C4A O1 C4B 25.7(4)
C4 C4A O1 C4B -154.9(2)
O4 C4B O1 C4A 62.6(3)
C5 C4B O1 C4A -176.7(2)
C8A C4B O1 C4A -54.2(3)
C12 C11 C10 C15 1.1(4)
C12 C11 C10 C9 -177.3(2)
C9A C9 C10 C15 117.6(3)
C8A C9 C10 C15 -120.0(2)
C9A C9 C10 C11 -64.0(3)
C8A C9 C10 C11 58.4(3)
O5 C13 C14 C15 -179.8(3)
C12 C13 C14 C15 0.9(4)
C13 C14 C15 C10 0.2(4)
C11 C10 C15 C14 -1.1(4)
C9 C10 C15 C14 177.3(2)
O5 C13 C12 C11 179.8(3)
C14 C13 C12 C11 -0.9(4)
C10 C11 C12 C13 -0.1(4)

loop_
_cod_related_entry_id
_cod_related_entry_database
_cod_related_entry_code
1 ChemSpider 30657065
